data_7101511
loop_
_publ_author_name
'Lionel Dubois'
'Lilian Jacquamet'
'Jacques Pecaut'
'Jean-Marc Latour'

_publ_section_title
;
X-ray photoreduction of a di(\m-oxo)MnIIIMnIV complex
occurs at temperatures as low as 20 K
;
_journal_issue 43
_journal_name_full 'Chemical Communications'
_journal_paper_doi 10.1039/b609072a
_journal_year 2006
_chemical_formula_sum 'C20 H38 Mn2 N4 Na O19'
_chemical_formula_weight 771.41
_chemical_name_systematic
;
?
;
_space_group_IT_number 15
_symmetry_cell_setting monoclinic
_symmetry_space_group_name_Hall '-C 2yc'
_symmetry_space_group_name_H-M 'C 1 2/c 1'
_atom_sites_solution_hydrogens geom
_atom_sites_solution_primary direct
_atom_sites_solution_secondary difmap
_audit_creation_method SHELXL-97
_cell_angle_alpha 90.00
_cell_angle_beta 94.816(2)
_cell_angle_gamma 90.00
_cell_formula_units_Z 4
_cell_length_a 18.9552(19)
_cell_length_b 6.7285(7)
_cell_length_c 24.535(3)
_cell_measurement_temperature 298(2)
_cell_volume 3118.2(6)
_computing_cell_refinement 'Bruker SMART'
_computing_data_collection 'Bruker SMART'
_computing_data_reduction 'Bruker SHELXTL'
_computing_molecular_graphics 'Bruker SHELXTL'
_computing_publication_material 'Bruker SHELXTL'
_computing_structure_refinement 'SHELXL-97 (Sheldrick, 1997)'
_computing_structure_solution 'SHELXS-97 (Sheldrick, 1990)'
_diffrn_ambient_temperature 223(2)
_diffrn_measured_fraction_theta_full 0.904
_diffrn_measured_fraction_theta_max 0.904
_diffrn_measurement_device_type 'CCD area detector'
_diffrn_measurement_method 'phi and omega scans'
_diffrn_radiation_monochromator graphite
_diffrn_radiation_source 'fine-focus sealed tube'
_diffrn_radiation_type MoK\a
_diffrn_radiation_wavelength 0.71073
_diffrn_reflns_av_R_equivalents 0.0629
_diffrn_reflns_av_sigmaI/netI 0.0577
_diffrn_reflns_limit_h_max 24
_diffrn_reflns_limit_h_min -21
_diffrn_reflns_limit_k_max 8
_diffrn_reflns_limit_k_min -9
_diffrn_reflns_limit_l_max 31
_diffrn_reflns_limit_l_min -28
_diffrn_reflns_number 9671
_diffrn_reflns_theta_full 28.96
_diffrn_reflns_theta_max 28.96
_diffrn_reflns_theta_min 1.67
_exptl_absorpt_coefficient_mu 0.912
_exptl_absorpt_correction_T_max 1
_exptl_absorpt_correction_T_min 0.49
_exptl_absorpt_correction_type SADABS
_exptl_crystal_colour green
_exptl_crystal_density_diffrn 1.643
_exptl_crystal_density_method 'not measured'
_exptl_crystal_description needles
_exptl_crystal_F_000 1596
_exptl_crystal_preparation 'acetone - water'
_exptl_crystal_size_max 0.5
_exptl_crystal_size_mid 0.15
_exptl_crystal_size_min 0.15
_refine_diff_density_max 1.893
_refine_diff_density_min -1.305
_refine_diff_density_rms 0.215
_refine_ls_extinction_coef 0.0110(12)
_refine_ls_extinction_expression Fc^*^=kFc[1+0.001xFc^2^\l^3^/sin(2\q)]^-1/4^
_refine_ls_extinction_method SHELXL
_refine_ls_goodness_of_fit_ref 1.167
_refine_ls_hydrogen_treatment constr
_refine_ls_matrix_type full
_refine_ls_number_parameters 237
_refine_ls_number_reflns 3730
_refine_ls_number_restraints 9
_refine_ls_restrained_S_all 1.165
_refine_ls_R_factor_all 0.0966
_refine_ls_R_factor_gt 0.0803
_refine_ls_shift/su_max 0.029
_refine_ls_shift/su_mean 0.001
_refine_ls_structure_factor_coef Fsqd
_refine_ls_weighting_details 'calc w=1/[\s^2^(Fo^2^)+(0.1209P)^2^+13.5579P] where P=(Fo^2^+2Fc^2^)/3'
_refine_ls_weighting_scheme calc
_refine_ls_wR_factor_gt 0.2136
_refine_ls_wR_factor_ref 0.2242
_reflns_number_gt 2979
_reflns_number_total 3730
_reflns_threshold_expression >2sigma(I)
_cod_data_source_file b609072a.txt
_cod_depositor_comments
;
The following automatic conversions were performed:
'_symmetry_cell_setting' value 'Monoclinic' changed to 'monoclinic'
according to '/home/saulius/struct/CIF-dictionaries/cif_core.dic'
dictionary named 'cif_core.dic' version 2.4.1 from 2010-06-29.

Automatic conversion script
Id: cif_fix_enum 1527 2010-12-29 10:47:43Z saulius 
;
_cod_original_sg_symbol_H-M C2/c
_cod_database_code 7101511

loop_
_symmetry_equiv_pos_as_xyz
'x, y, z'
'x, -y, z+1/2'
'x+1/2, y+1/2, z'
'x+1/2, -y+1/2, z+1/2'
'-x, -y, -z'
'-x, y, -z-1/2'
'-x+1/2, -y+1/2, -z'
'-x+1/2, y+1/2, -z-1/2'

loop_
_atom_site_label
_atom_site_type_symbol
_atom_site_fract_x
_atom_site_fract_y
_atom_site_fract_z
_atom_site_U_iso_or_equiv
_atom_site_adp_type
_atom_site_occupancy
_atom_site_symmetry_multiplicity
_atom_site_calc_flag
_atom_site_refinement_flags
Mn Mn 0.29415(3) 0.69927(10) 0.54291(3) 0.0164(3) Uani 1 1 d .
O1 O 0.28228(16) 0.9076(5) 0.49541(13) 0.0213(7) Uani 1 1 d .
O2 O 0.23447(19) 0.7828(5) 0.60710(16) 0.0315(8) Uani 1 1 d .
O3 O 0.1556(2) 0.6465(7) 0.65757(19) 0.0472(12) Uani 1 1 d .
O4 O 0.37744(17) 0.8122(5) 0.58531(13) 0.0202(7) Uani 1 1 d .
O5 O 0.45134(19) 0.7708(5) 0.65970(14) 0.0278(8) Uani 1 1 d .
O6 O 0.5000 0.3836(11) 0.7500 0.072(3) Uani 1 2 d SD
H1O6 H 0.499(6) 0.327(13) 0.7190(19) 0.086 Uiso 1 1 d D
O7 O 0.3901(2) 0.8387(8) 0.7746(2) 0.0467(11) Uani 1 1 d D
H1O7 H 0.363(4) 0.745(9) 0.783(3) 0.056 Uiso 1 1 d D
H2O7 H 0.382(4) 0.848(13) 0.8080(10) 0.056 Uiso 1 1 d D
N1 N 0.30901(18) 0.4585(5) 0.59720(15) 0.0157(7) Uani 1 1 d .
N2 N 0.36571(19) 0.5194(6) 0.50210(16) 0.0198(8) Uani 1 1 d .
C1 C 0.3267(2) 0.2780(6) 0.56595(19) 0.0217(9) Uani 1 1 d .
H1A H 0.2834 0.2163 0.5502 0.026 Uiso 1 1 calc R
H1B H 0.3512 0.1830 0.5905 0.026 Uiso 1 1 calc R
C2 C 0.3728(2) 0.3313(6) 0.52114(19) 0.0198(9) Uani 1 1 d .
C3 C 0.4152(3) 0.1949(7) 0.4979(2) 0.0270(10) Uani 1 1 d .
H3 H 0.4200 0.0666 0.5118 0.032 Uiso 1 1 calc R
C4 C 0.4510(3) 0.2524(8) 0.4533(2) 0.0329(12) Uani 1 1 d .
H4 H 0.4790 0.1616 0.4364 0.040 Uiso 1 1 calc R
C5 C 0.4446(3) 0.4459(9) 0.4342(2) 0.0350(12) Uani 1 1 d .
H5 H 0.4684 0.4871 0.4046 0.042 Uiso 1 1 calc R
C6 C 0.4023(3) 0.5755(8) 0.4599(2) 0.0277(10) Uani 1 1 d .
H6 H 0.3988 0.7064 0.4478 0.033 Uiso 1 1 calc R
C7 C 0.2402(2) 0.4348(7) 0.6218(2) 0.0239(10) Uani 1 1 d .
H7A H 0.2478 0.3672 0.6567 0.029 Uiso 1 1 calc R
H7B H 0.2083 0.3546 0.5978 0.029 Uiso 1 1 calc R
C8 C 0.2073(2) 0.6371(8) 0.6299(2) 0.0251(10) Uani 1 1 d .
C9 C 0.3675(2) 0.5138(7) 0.63917(19) 0.0229(9) Uani 1 1 d .
H9A H 0.4036 0.4113 0.6404 0.028 Uiso 1 1 calc R
H9B H 0.3489 0.5187 0.6748 0.028 Uiso 1 1 calc R
C10 C 0.4013(2) 0.7120(7) 0.62802(19) 0.0203(9) Uani 1 1 d .
Na Na 0.5000 0.7239(4) 0.7500 0.0275(6) Uani 1 2 d S
O8 O 0.3187(5) 0.0806(15) 0.6945(4) 0.123(4) Uani 1 1 d D
H1O8 H 0.349(5) 0.009(18) 0.713(5) 0.148 Uiso 1 1 d D
H2O8 H 0.307(8) 0.160(19) 0.719(5) 0.148 Uiso 1 1 d D
O9 O 0.3114(3) 0.5011(10) 0.7734(3) 0.0785(18) Uani 1 1 d D
H1O9 H 0.270(2) 0.517(16) 0.784(4) 0.094 Uiso 1 1 d D
H2O9 H 0.3559(10) 0.484(17) 0.778(4) 0.094 Uiso 1 1 d D
O10 O 0.0018(2) 0.6656(6) 0.6499(2) 0.0408(10) Uani 1 1 d D
H1O1 H 0.0463(7) 0.648(12) 0.653(3) 0.049 Uiso 1 1 d D
H2O1 H -0.010(4) 0.665(12) 0.6157(6) 0.049 Uiso 1 1 d D

loop_
_atom_site_aniso_label
_atom_site_aniso_U_11
_atom_site_aniso_U_22
_atom_site_aniso_U_33
_atom_site_aniso_U_23
_atom_site_aniso_U_13
_atom_site_aniso_U_12
Mn 0.0135(4) 0.0147(4) 0.0211(4) -0.0017(2) 0.0011(2) -0.0016(2)
O1 0.0170(14) 0.0230(17) 0.0243(16) -0.0036(13) 0.0042(12) -0.0087(13)
O2 0.0248(18) 0.0185(17) 0.051(2) 0.0030(16) 0.0010(16) 0.0032(14)
O3 0.040(2) 0.047(3) 0.059(3) 0.011(2) 0.029(2) 0.017(2)
O4 0.0199(15) 0.0161(15) 0.0240(16) -0.0009(12) -0.0005(12) -0.0023(12)
O5 0.0269(18) 0.0251(18) 0.0299(18) 0.0001(14) -0.0062(14) -0.0090(14)
O6 0.140(8) 0.026(3) 0.048(4) 0.000 -0.004(5) 0.000
O7 0.038(2) 0.054(3) 0.050(3) -0.013(2) 0.016(2) 0.001(2)
N1 0.0127(16) 0.0103(16) 0.0244(18) -0.0009(13) 0.0035(13) -0.0022(13)
N2 0.0193(18) 0.0123(17) 0.027(2) 0.0033(14) -0.0002(15) 0.0000(14)
C1 0.027(2) 0.0100(19) 0.029(2) 0.0016(17) 0.0067(18) 0.0004(17)
C2 0.022(2) 0.0104(19) 0.027(2) 0.0016(16) 0.0026(17) -0.0030(16)
C3 0.024(2) 0.019(2) 0.038(3) -0.003(2) 0.004(2) 0.0007(19)
C4 0.025(2) 0.029(3) 0.047(3) -0.006(2) 0.013(2) 0.004(2)
C5 0.027(3) 0.046(3) 0.033(3) 0.007(2) 0.011(2) -0.006(2)
C6 0.025(2) 0.027(2) 0.032(3) 0.008(2) 0.0026(19) -0.005(2)
C7 0.018(2) 0.021(2) 0.034(3) 0.0068(19) 0.0076(18) -0.0005(17)
C8 0.020(2) 0.023(2) 0.033(2) 0.0016(19) 0.0057(18) 0.0071(18)
C9 0.025(2) 0.020(2) 0.022(2) 0.0018(17) -0.0038(17) 0.0005(18)
C10 0.017(2) 0.020(2) 0.025(2) -0.0018(17) 0.0034(16) 0.0032(17)
Na 0.0284(14) 0.0246(14) 0.0289(14) 0.000 -0.0007(11) 0.000
O8 0.105(6) 0.121(7) 0.154(8) 0.095(6) 0.070(6) 0.068(5)
O9 0.066(4) 0.054(4) 0.119(5) -0.017(4) 0.024(4) -0.008(3)
O10 0.034(2) 0.027(2) 0.061(3) 0.0019(19) 0.004(2) 0.0007(17)

loop_
_atom_type_symbol
_atom_type_description
_atom_type_scat_dispersion_real
_atom_type_scat_dispersion_imag
_atom_type_scat_source
C C 0.0033 0.0016 'International Tables Vol C Tables 4.2.6.8 and 6.1.1.4'
H H 0.0000 0.0000 'International Tables Vol C Tables 4.2.6.8 and 6.1.1.4'
N N 0.0061 0.0033 'International Tables Vol C Tables 4.2.6.8 and 6.1.1.4'
O O 0.0106 0.0060 'International Tables Vol C Tables 4.2.6.8 and 6.1.1.4'
Na Na 0.0362 0.0249 'International Tables Vol C Tables 4.2.6.8 and 6.1.1.4'
Mn Mn 0.3368 0.7283 'International Tables Vol C Tables 4.2.6.8 and 6.1.1.4'

loop_
_geom_angle_atom_site_label_1
_geom_angle_atom_site_label_2
_geom_angle_atom_site_label_3
_geom_angle
_geom_angle_site_symmetry_1
_geom_angle_site_symmetry_3
O1 Mn O1 85.59(15) 7_566 .
O1 Mn O4 179.17(15) 7_566 .
O1 Mn O4 95.24(14) . .
O1 Mn O2 92.17(14) 7_566 .
O1 Mn O2 103.25(14) . .
O4 Mn O2 87.64(14) . .
O1 Mn N1 94.69(14) 7_566 .
O1 Mn N1 179.29(14) . .
O4 Mn N1 84.48(13) . .
O2 Mn N1 77.40(14) . .
O1 Mn N2 92.51(14) 7_566 .
O1 Mn N2 100.69(14) . .
O4 Mn N2 87.34(14) . .
O2 Mn N2 155.89(15) . .
N1 Mn N2 78.65(14) . .
O1 Mn Mn 43.03(11) 7_566 7_566
O1 Mn Mn 42.56(10) . 7_566
O4 Mn Mn 137.80(10) . 7_566
O2 Mn Mn 100.51(11) . 7_566
N1 Mn Mn 137.72(10) . 7_566
N2 Mn Mn 99.01(11) . 7_566
Mn O1 Mn 94.41(14) 7_566 .
C8 O2 Mn 113.1(3) . .
C10 O4 Mn 115.9(3) . .
C10 O5 Na 140.2(3) . .
C1 N1 C7 111.3(3) . .
C1 N1 C9 111.8(3) . .
C7 N1 C9 111.8(4) . .
C1 N1 Mn 109.0(3) . .
C7 N1 Mn 105.3(3) . .
C9 N1 Mn 107.3(3) . .
C6 N2 C2 119.1(4) . .
C6 N2 Mn 126.2(3) . .
C2 N2 Mn 114.7(3) . .
N1 C1 C2 110.6(3) . .
N2 C2 C3 121.7(4) . .
N2 C2 C1 115.5(4) . .
C3 C2 C1 122.6(4) . .
C2 C3 C4 118.8(5) . .
C5 C4 C3 119.6(5) . .
C6 C5 C4 118.6(5) . .
N2 C6 C5 122.2(5) . .
N1 C7 C8 109.9(4) . .
O3 C8 O2 125.1(5) . .
O3 C8 C7 118.0(5) . .
O2 C8 C7 116.9(4) . .
N1 C9 C10 113.3(4) . .
O5 C10 O4 122.5(4) . .
O5 C10 C9 118.7(4) . .
O4 C10 C9 118.7(4) . .
O6 Na O7 109.20(15) . .
O6 Na O7 109.20(15) . 6_657
O7 Na O7 141.6(3) . 6_657
O6 Na O5 97.71(11) . 6_657
O7 Na O5 90.00(15) . 6_657
O7 Na O5 84.94(16) 6_657 6_657
O6 Na O5 97.71(12) . .
O7 Na O5 84.94(16) . .
O7 Na O5 90.00(15) 6_657 .
O5 Na O5 164.6(2) 6_657 .

loop_
_geom_bond_atom_site_label_1
_geom_bond_atom_site_label_2
_geom_bond_distance
_geom_bond_site_symmetry_2
Mn O1 1.809(3) 7_566
Mn O1 1.825(3) .
Mn O4 1.969(3) .
Mn O2 2.092(4) .
Mn N1 2.102(4) .
Mn N2 2.129(4) .
Mn Mn 2.6662(13) 7_566
O1 Mn 1.809(3) 7_566
O2 C8 1.259(6) .
O3 C8 1.240(6) .
O4 C10 1.295(6) .
O5 C10 1.240(6) .
O5 Na 2.348(3) .
O6 Na 2.290(8) .
O7 Na 2.347(4) .
N1 C1 1.490(5) .
N1 C7 1.490(5) .
N1 C9 1.495(6) .
N2 C6 1.347(6) .
N2 C2 1.352(6) .
C1 C2 1.503(6) .
C2 C3 1.376(7) .
C3 C4 1.389(8) .
C4 C5 1.385(8) .
C5 C6 1.373(8) .
C7 C8 1.517(7) .
C9 C10 1.514(6) .
Na O7 2.347(4) 6_657
Na O5 2.348(3) 6_657

loop_
_geom_hbond_atom_site_label_D
_geom_hbond_atom_site_label_H
_geom_hbond_atom_site_label_A
_geom_hbond_distance_DH
_geom_hbond_distance_HA
_geom_hbond_distance_DA
_geom_hbond_angle_DHA
_geom_hbond_site_symmetry_A
O6 H1O6 O10 0.851(5) 2.016(13) 2.863(6) 173(10) 3_545
O7 H1O7 O9 0.851(5) 1.91(4) 2.716(8) 157(8) .
O7 H2O7 O3 0.850(5) 2.31(8) 2.838(6) 120(7) 8_557
O8 H1O8 O7 0.850(5) 2.01(5) 2.810(9) 158(13) 1_545
O9 H1O9 O8 0.851(5) 1.858(17) 2.705(10) 174(11) 8_557
O10 H1O1 O3 0.850(5) 2.066(14) 2.910(6) 172(8) .
